data_1577404
loop_
_publ_author_name
'Wang, Haiwen'
'Bhaduri, Nilanjan'
'Greaney, Michael F.'

_publ_section_title
;
 Trifluoromethylation of pyridines through skeletal rearrangement
;
_journal_name_full 'Chemical Science'
_journal_paper_doi 10.1039/D6SC04438G
_journal_year 2026
_chemical_formula_moiety 'C19 H10 F3 N O2'
_chemical_formula_sum 'C19 H10 F3 N O2'
_chemical_formula_weight 341.28
_space_group_crystal_system triclinic
_space_group_IT_number 2
_space_group_name_Hall '-P 1'
_space_group_name_H-M_alt 'P -1'
_atom_sites_solution_hydrogens geom
_atom_sites_solution_primary dual
_audit_creation_date 2025-08-05
_audit_creation_method
;
Olex2 1.5
(compiled 2025.07.13 svn.rb7424aed for OlexSys, GUI svn.r7308)
;
_audit_update_record
;
2025-08-05 deposited with the CCDC.	2026-06-08 downloaded from the CCDC.
;
_cell_angle_alpha 104.381(3)
_cell_angle_beta 101.852(4)
_cell_angle_gamma 95.556(4)
_cell_formula_units_Z 2
_cell_length_a 6.3172(3)
_cell_length_b 9.4347(4)
_cell_length_c 13.0054(5)
_cell_measurement_reflns_used 3641
_cell_measurement_temperature 99.98(10)
_cell_measurement_theta_max 77.1840
_cell_measurement_theta_min 3.6200
_cell_volume 725.85(6)
_computing_cell_refinement 'CrysAlisPro 1.171.43.112a (Rigaku OD, 2024)'
_computing_data_collection 'CrysAlisPro system (CCD 44.117a 64-bit (release 07-07-2025))'
_computing_data_reduction 'CrysAlisPro 1.171.43.112a (Rigaku OD, 2024)'
_computing_molecular_graphics 'Olex2 1.5 (Dolomanov et al., 2009)'
_computing_publication_material 'Olex2 1.5 (Dolomanov et al., 2009)'
_computing_structure_refinement 'SHELXL 2019/3 (Sheldrick, 2015)'
_computing_structure_solution 'SHELXT  (Sheldrick, 2015)'
_diffrn_ambient_environment N~2~
_diffrn_ambient_temperature 99.98(10)
_diffrn_detector 'Hybrid Pixel Array Detector'
_diffrn_detector_area_resol_mean 10.0000
_diffrn_detector_type HyPix
_diffrn_measured_fraction_theta_full 0.982
_diffrn_measured_fraction_theta_max 0.943
_diffrn_measurement_details
;
List of Runs (angles in degrees, time in seconds):

  # Type    Start    End  Width  t~exp~   \w     \q     \k     \f   Frames
#--------------------------------------------------------------------------
  1  \w      3.00  63.00   0.50    0.10    --   46.62-104.00 140.00  120
  2  \w     37.00  73.00   0.50    0.30    --  107.75-125.00 120.00   72
  3  \w     84.00 112.00   0.50    0.30    --  107.75-125.00 120.00   56
  4  \w     82.00 107.00   0.50    0.30    --  107.75-104.00 140.00   50
  5  \w     36.00 109.00   0.50    0.30    --  107.75-125.00   0.00  146
  6  \w     70.00 104.00   0.50    0.30    --  107.75 -95.00 -30.00   68
  7  \w     40.00  66.00   0.50    0.30    --  107.75 -95.00-120.00   52
  8  \w     68.00 105.00   0.50    0.30    --  107.75 -95.00-120.00   74
  9  \w     36.00 105.00   0.50    0.30    --  107.75 -95.00-180.00  138
 10  \w     42.00  68.00   0.50    0.30    --  107.75 -61.00 -90.00   52
 11  \w    -26.00  35.00   0.50    0.10    --   46.62 -38.00   0.00  122
 12  \w    -16.00  23.00   0.50    0.10    --   46.62 -19.00  60.00   78
 13  \w     36.00  68.00   0.50    0.30    --  107.75 -61.00 150.00   64
 14  \w    100.00 125.00   0.50    0.30    --  107.75 104.00-118.00   50
 15  \w    100.00 167.00   0.50    0.30    --  107.75  45.00-150.00  134
 16  \w     98.00 175.00   0.50    0.30    --  107.75  15.00-180.00  154
 17  \w    128.00 155.00   0.50    0.30    --  107.75 104.00-118.00   54
 18  \w   -106.00 -80.00   0.50    0.30    -- -109.00 104.00-118.00   52
 19  \w    -79.00 -39.00   0.50    0.30    -- -109.00 125.00-120.00   80
 20  \w    -90.00 -64.00   0.50    0.10    --  -46.62 125.00 -60.00   52
 21  \w    -50.00 -23.00   0.50    0.10    --  -46.62 125.00 -90.00   54
 22  \w    -79.00  -5.00   0.50    0.10    --  -46.62 104.00-118.00  148
 23  \w    -93.00 -64.00   0.50    0.30    -- -109.00 125.00   0.00   58
 24  \w    -65.00 -40.00   0.50    0.30    -- -109.00  61.00   0.00   50
 25  \w    -63.00 -38.00   0.50    0.30    -- -109.00  61.00  30.00   50
 26  \w    -70.00 -38.00   0.50    0.30    -- -109.00  61.00  60.00   64
 27  \w    -71.00 -42.00   0.50    0.30    -- -109.00  61.00  90.00   58
 28  \w   -107.00 -55.00   0.50    0.30    -- -109.00  77.00 150.00  104
 29  \w    -71.00 -40.00   0.50    0.30    -- -109.00  61.00 -90.00   62
 30  \w   -136.00 -95.00   0.50    0.30    -- -109.00 -15.00-150.00   82
 31  \w   -146.00-121.00   0.50    0.30    -- -109.00 -30.00-180.00   50
 32  \w   -169.00-144.00   0.50    0.30    -- -109.00 -15.00-150.00   50
 33  \w   -174.00 -96.00   0.50    0.30    -- -109.00 -30.00 -30.00  156
 34  \w    -86.00 -40.00   0.50    0.10    --  -46.62 -38.00  30.00   92
 35  \w   -116.00 -24.00   0.50    0.10    --  -46.62 -77.00 150.00  184
 36  \w   -145.00 -92.00   0.50    0.30    -- -109.00-104.00 140.00  106
 37  \w   -173.00-109.00   0.50    0.30    -- -109.00 -95.00   0.00  128
;
_diffrn_measurement_device 'four-circle diffractometer'
_diffrn_measurement_device_type 'ROD, Synergy Custom DW system, HyPix'
_diffrn_measurement_method '\w scans'
_diffrn_orient_matrix_type 'CrysAlisPro convention (1999,Acta A55,543-557)'
_diffrn_orient_matrix_UB_11 -0.0000415000
_diffrn_orient_matrix_UB_12 0.0019154000
_diffrn_orient_matrix_UB_13 0.1187889000
_diffrn_orient_matrix_UB_21 0.2474484000
_diffrn_orient_matrix_UB_22 -0.0066735000
_diffrn_orient_matrix_UB_23 0.0237650000
_diffrn_orient_matrix_UB_31 0.0490557000
_diffrn_orient_matrix_UB_32 0.1705155000
_diffrn_orient_matrix_UB_33 0.0342978000
_diffrn_radiation_monochromator mirror
_diffrn_radiation_probe x-ray
_diffrn_radiation_type 'Cu K\a'
_diffrn_radiation_wavelength 1.54184
_diffrn_reflns_av_R_equivalents 0.0378
_diffrn_reflns_av_unetI/netI 0.0492
_diffrn_reflns_Laue_measured_fraction_full 0.982
_diffrn_reflns_Laue_measured_fraction_max 0.943
_diffrn_reflns_limit_h_max 8
_diffrn_reflns_limit_h_min -8
_diffrn_reflns_limit_k_max 11
_diffrn_reflns_limit_k_min -9
_diffrn_reflns_limit_l_max 16
_diffrn_reflns_limit_l_min -16
_diffrn_reflns_number 7026
_diffrn_reflns_point_group_measured_fraction_full 0.982
_diffrn_reflns_point_group_measured_fraction_max 0.943
_diffrn_reflns_theta_full 67.684
_diffrn_reflns_theta_max 77.783
_diffrn_reflns_theta_min 3.612
_diffrn_source 'Rotating-anode X-ray tube'
_diffrn_source_type 'Rigaku (Cu) X-ray Source'
_exptl_absorpt_coefficient_mu 1.099
_exptl_absorpt_correction_T_max 1.000
_exptl_absorpt_correction_T_min 0.878
_exptl_absorpt_correction_type gaussian
_exptl_absorpt_process_details
;
CrysAlisPro 1.171.43.112a (Rigaku Oxford Diffraction, 2024)
Numerical absorption correction based on gaussian integration over
a multifaceted crystal model
Empirical absorption correction using spherical harmonics,
implemented in SCALE3 ABSPACK scaling algorithm.
;
_exptl_crystal_colour colourless
_exptl_crystal_colour_primary colourless
_exptl_crystal_density_diffrn 1.561
_exptl_crystal_description plate
_exptl_crystal_F_000 348
_exptl_crystal_size_max 0.138
_exptl_crystal_size_mid 0.066
_exptl_crystal_size_min 0.037
_refine_diff_density_max 0.242
_refine_diff_density_min -0.288
_refine_diff_density_rms 0.051
_refine_ls_extinction_method none
_refine_ls_goodness_of_fit_ref 1.048
_refine_ls_hydrogen_treatment constr
_refine_ls_matrix_type full
_refine_ls_number_parameters 226
_refine_ls_number_reflns 2906
_refine_ls_number_restraints 0
_refine_ls_restrained_S_all 1.048
_refine_ls_R_factor_all 0.0494
_refine_ls_R_factor_gt 0.0405
_refine_ls_shift/su_max 0.000
_refine_ls_shift/su_mean 0.000
_refine_ls_structure_factor_coef Fsqd
_refine_ls_weighting_details 'w=1/[\s^2^(Fo^2^)+(0.0502P)^2^+0.2211P] where P=(Fo^2^+2Fc^2^)/3'
_refine_ls_weighting_scheme calc
_refine_ls_wR_factor_gt 0.1043
_refine_ls_wR_factor_ref 0.1091
_reflns_Friedel_coverage 0.000
_reflns_number_gt 2422
_reflns_number_total 2906
_reflns_threshold_expression 'I > 2\s(I)'
_cod_data_source_file d6sc04438g2.cif
_cod_data_source_block s6739r
_cod_original_cell_volume 725.85(5)
_cod_database_code 1577404
_shelx_shelxl_version_number 2019/3
_chemical_oxdiff_formula C19H10F3NO2
_shelx_space_group_comment
;
The symmetry employed for this shelxl refinement is uniquely defined
by the following loop, which should always be used as a source of
symmetry information in preference to the above space-group names.
They are only intended as comments.
;
_olex2_refinement_description
;
1. Fixed Uiso
 At 1.2 times of:
  All C(H) groups
2.a Aromatic/amide H refined with riding coordinates:
 C9(H9), C3(H3), C2(H2), C16(H16), C17(H17), C1(H1), C18(H18), C12(H12),
 C13(H13), C15(H15)
;
_olex2_submission_special_instructions 'No special instructions were received'
_oxdiff_exptl_absorpt_empirical_details
;
Empirical correction (ABSPACK) includes:
- Absorption correction using spherical harmonics
- Frame scaling
;
_oxdiff_exptl_absorpt_empirical_full_max 1.407
_oxdiff_exptl_absorpt_empirical_full_min 0.770

loop_
_space_group_symop_operation_xyz
'x, y, z'
'-x, -y, -z'

loop_
_atom_site_label
_atom_site_type_symbol
_atom_site_fract_x
_atom_site_fract_y
_atom_site_fract_z
_atom_site_U_iso_or_equiv
_atom_site_adp_type
_atom_site_occupancy
_atom_site_site_symmetry_order
_atom_site_calc_flag
_atom_site_refinement_flags_posn
_atom_site_refinement_flags_adp
_atom_site_refinement_flags_occupancy
_atom_site_disorder_assembly
_atom_site_disorder_group
F1 F 0.14351(19) 0.50910(11) 0.91294(9) 0.0341(3) Uani 1 1 d . . . . .
F3 F 0.09346(18) 0.71669(11) 1.01276(9) 0.0336(3) Uani 1 1 d . . . . .
F2 F 0.35380(19) 0.60588(12) 1.07282(9) 0.0366(3) Uani 1 1 d . . . . .
O2 O -0.16052(18) 0.18443(12) 0.42617(9) 0.0220(3) Uani 1 1 d . . . . .
O1 O -0.0112(2) 0.65570(13) 0.74464(10) 0.0293(3) Uani 1 1 d . . . . .
N1 N 0.5640(2) 0.81380(15) 1.01096(11) 0.0245(3) Uani 1 1 d . . . . .
C5 C 0.3998(3) 0.72143(16) 0.93564(13) 0.0210(3) Uani 1 1 d . . . . .
C10 C 0.0115(3) 0.27502(17) 0.50668(12) 0.0200(3) Uani 1 1 d . . . . .
C4 C 0.3677(3) 0.70283(16) 0.82323(12) 0.0207(3) Uani 1 1 d . . . . .
C11 C 0.2106(3) 0.22270(16) 0.50286(12) 0.0198(3) Uani 1 1 d . . . . .
C19 C 0.1580(3) 0.08808(16) 0.41391(12) 0.0200(3) Uani 1 1 d . . . . .
C14 C -0.0670(3) 0.07098(17) 0.37070(12) 0.0209(3) Uani 1 1 d . . . . .
C7 C 0.1641(3) 0.61342(17) 0.74150(13) 0.0214(3) Uani 1 1 d . . . . .
C9 C -0.0079(3) 0.40201(17) 0.58185(12) 0.0206(3) Uani 1 1 d . . . . .
H9 H -0.144748 0.435707 0.582098 0.025 Uiso 1 1 calc R U . . .
C3 C 0.5260(3) 0.78101(17) 0.78897(13) 0.0228(3) Uani 1 1 d . . . . .
H3 H 0.515657 0.768690 0.713269 0.027 Uiso 1 1 calc R U . . .
C8 C 0.1849(3) 0.47873(17) 0.65786(13) 0.0211(3) Uani 1 1 d . . . . .
C6 C 0.2473(3) 0.63755(18) 0.98334(13) 0.0247(3) Uani 1 1 d . . . . .
C2 C 0.6980(3) 0.87664(17) 0.86607(14) 0.0252(3) Uani 1 1 d . . . . .
H2 H 0.807188 0.931058 0.844358 0.030 Uiso 1 1 calc R U . . .
C16 C -0.0591(3) -0.14976(17) 0.23939(13) 0.0228(3) Uani 1 1 d . . . . .
H16 H -0.130630 -0.232107 0.179412 0.027 Uiso 1 1 calc R U . . .
C17 C 0.1667(3) -0.13684(17) 0.28188(13) 0.0235(3) Uani 1 1 d . . . . .
H17 H 0.244859 -0.210655 0.250587 0.028 Uiso 1 1 calc R U . . .
C1 C 0.7075(3) 0.89128(18) 0.97568(14) 0.0260(4) Uani 1 1 d . . . . .
H1 H 0.822305 0.960179 1.028458 0.031 Uiso 1 1 calc R U . . .
C18 C 0.2779(3) -0.01786(17) 0.36896(13) 0.0226(3) Uani 1 1 d . . . . .
H18 H 0.431184 -0.008672 0.397247 0.027 Uiso 1 1 calc R U . . .
C12 C 0.4014(3) 0.30126(17) 0.57800(13) 0.0219(3) Uani 1 1 d . . . . .
H12 H 0.538519 0.268555 0.576074 0.026 Uiso 1 1 calc R U . . .
C13 C 0.3868(3) 0.42846(17) 0.65582(13) 0.0217(3) Uani 1 1 d . . . . .
H13 H 0.515105 0.482277 0.708418 0.026 Uiso 1 1 calc R U . . .
C15 C -0.1810(3) -0.04554(17) 0.28255(13) 0.0231(3) Uani 1 1 d . . . . .
H15 H -0.333804 -0.053543 0.253387 0.028 Uiso 1 1 calc R U . . .

loop_
_atom_site_aniso_label
_atom_site_aniso_U_11
_atom_site_aniso_U_22
_atom_site_aniso_U_33
_atom_site_aniso_U_23
_atom_site_aniso_U_13
_atom_site_aniso_U_12
F1 0.0457(7) 0.0219(5) 0.0317(6) 0.0027(4) 0.0135(5) -0.0063(4)
F3 0.0352(6) 0.0318(5) 0.0393(6) 0.0098(4) 0.0190(5) 0.0100(4)
F2 0.0415(6) 0.0442(6) 0.0293(5) 0.0205(5) 0.0070(5) 0.0073(5)
O2 0.0208(6) 0.0197(5) 0.0202(5) 0.0006(4) 0.0002(4) 0.0014(4)
O1 0.0240(6) 0.0285(6) 0.0299(6) -0.0006(5) 0.0050(5) 0.0037(5)
N1 0.0257(7) 0.0218(7) 0.0219(7) 0.0032(5) 0.0004(6) 0.0035(5)
C5 0.0234(8) 0.0173(7) 0.0208(8) 0.0036(6) 0.0034(6) 0.0045(6)
C10 0.0205(8) 0.0195(7) 0.0177(7) 0.0056(6) 0.0006(6) -0.0002(6)
C4 0.0234(8) 0.0165(7) 0.0199(7) 0.0026(6) 0.0024(6) 0.0049(6)
C11 0.0234(8) 0.0191(7) 0.0178(7) 0.0076(6) 0.0035(6) 0.0034(6)
C19 0.0245(8) 0.0171(7) 0.0169(7) 0.0054(6) 0.0022(6) 0.0000(6)
C14 0.0254(8) 0.0191(7) 0.0180(7) 0.0056(6) 0.0040(6) 0.0041(6)
C7 0.0224(8) 0.0202(7) 0.0211(7) 0.0054(6) 0.0049(6) 0.0024(6)
C9 0.0196(8) 0.0203(7) 0.0210(7) 0.0058(6) 0.0036(6) 0.0021(6)
C3 0.0247(8) 0.0218(7) 0.0218(8) 0.0075(6) 0.0031(6) 0.0043(6)
C8 0.0238(8) 0.0195(7) 0.0180(7) 0.0049(6) 0.0026(6) 0.0002(6)
C6 0.0297(9) 0.0220(8) 0.0215(8) 0.0042(6) 0.0060(7) 0.0044(6)
C2 0.0227(8) 0.0217(8) 0.0300(9) 0.0086(6) 0.0026(7) 0.0013(6)
C16 0.0313(9) 0.0184(7) 0.0169(7) 0.0051(6) 0.0029(6) 0.0008(6)
C17 0.0306(9) 0.0205(7) 0.0193(7) 0.0052(6) 0.0045(6) 0.0080(6)
C1 0.0239(8) 0.0208(8) 0.0264(8) 0.0022(6) -0.0023(6) 0.0001(6)
C18 0.0264(8) 0.0216(7) 0.0197(8) 0.0066(6) 0.0037(6) 0.0053(6)
C12 0.0199(8) 0.0206(7) 0.0236(8) 0.0055(6) 0.0022(6) 0.0030(6)
C13 0.0216(8) 0.0206(7) 0.0198(7) 0.0045(6) 0.0005(6) 0.0008(6)
C15 0.0247(8) 0.0215(8) 0.0203(8) 0.0056(6) 0.0009(6) 0.0001(6)

loop_
_atom_type_symbol
_atom_type_description
_atom_type_scat_dispersion_real
_atom_type_scat_dispersion_imag
_atom_type_scat_source
C C 0.0181 0.0091 'International Tables Vol C Tables 4.2.6.8 and 6.1.1.4'
H H 0.0000 0.0000 'International Tables Vol C Tables 4.2.6.8 and 6.1.1.4'
F F 0.0727 0.0534 'International Tables Vol C Tables 4.2.6.8 and 6.1.1.4'
N N 0.0311 0.0180 'International Tables Vol C Tables 4.2.6.8 and 6.1.1.4'
O O 0.0492 0.0322 'International Tables Vol C Tables 4.2.6.8 and 6.1.1.4'

loop_
_exptl_crystal_face_index_h
_exptl_crystal_face_index_k
_exptl_crystal_face_index_l
_exptl_crystal_face_perp_dist
-4 1 4 0.0097
4 -1 -4 0.0254
-1 6 -4 0.0410
1 -6 3 0.0521
-2 1 -6 0.0385
2 -2 6 0.0184

loop_
_geom_angle_atom_site_label_1
_geom_angle_atom_site_label_2
_geom_angle_atom_site_label_3
_geom_angle
_geom_angle_site_symmetry_1
_geom_angle_site_symmetry_3
_geom_angle_publ_flag
C10 O2 C14 105.04(12) . . ?
C1 N1 C5 117.29(14) . . ?
N1 C5 C4 124.25(15) . . ?
N1 C5 C6 113.42(14) . . ?
C4 C5 C6 122.33(15) . . ?
O2 C10 C11 111.81(13) . . ?
C9 C10 O2 124.75(14) . . ?
C9 C10 C11 123.44(15) . . ?
C5 C4 C7 122.73(14) . . ?
C3 C4 C5 116.87(14) . . ?
C3 C4 C7 120.20(14) . . ?
C10 C11 C19 105.53(13) . . ?
C12 C11 C10 119.40(14) . . ?
C12 C11 C19 135.07(15) . . ?
C14 C19 C11 105.78(14) . . ?
C14 C19 C18 119.47(14) . . ?
C18 C19 C11 134.75(15) . . ?
O2 C14 C19 111.84(13) . . ?
C15 C14 O2 124.71(15) . . ?
C15 C14 C19 123.45(15) . . ?
O1 C7 C4 118.84(14) . . ?
O1 C7 C8 122.16(15) . . ?
C8 C7 C4 118.98(14) . . ?
C10 C9 H9 121.7 . . ?
C10 C9 C8 116.51(15) . . ?
C8 C9 H9 121.7 . . ?
C4 C3 H3 120.3 . . ?
C2 C3 C4 119.50(15) . . ?
C2 C3 H3 120.3 . . ?
C9 C8 C7 116.81(15) . . ?
C9 C8 C13 121.15(15) . . ?
C13 C8 C7 122.03(14) . . ?
F1 C6 F3 107.23(14) . . ?
F1 C6 F2 106.90(13) . . ?
F1 C6 C5 112.39(13) . . ?
F3 C6 C5 111.35(13) . . ?
F2 C6 F3 106.74(13) . . ?
F2 C6 C5 111.91(14) . . ?
C3 C2 H2 120.8 . . ?
C3 C2 C1 118.50(15) . . ?
C1 C2 H2 120.8 . . ?
C17 C16 H16 119.1 . . ?
C15 C16 H16 119.1 . . ?
C15 C16 C17 121.79(15) . . ?
C16 C17 H17 119.5 . . ?
C18 C17 C16 120.98(15) . . ?
C18 C17 H17 119.5 . . ?
N1 C1 C2 123.46(15) . . ?
N1 C1 H1 118.3 . . ?
C2 C1 H1 118.3 . . ?
C19 C18 H18 120.9 . . ?
C17 C18 C19 118.14(15) . . ?
C17 C18 H18 120.9 . . ?
C11 C12 H12 120.7 . . ?
C13 C12 C11 118.53(15) . . ?
C13 C12 H12 120.7 . . ?
C8 C13 H13 119.5 . . ?
C12 C13 C8 120.95(15) . . ?
C12 C13 H13 119.5 . . ?
C14 C15 C16 116.15(15) . . ?
C14 C15 H15 121.9 . . ?
C16 C15 H15 121.9 . . ?

loop_
_geom_bond_atom_site_label_1
_geom_bond_atom_site_label_2
_geom_bond_distance
_geom_bond_site_symmetry_2
_geom_bond_publ_flag
F1 C6 1.336(2) . ?
F3 C6 1.342(2) . ?
F2 C6 1.337(2) . ?
O2 C10 1.3841(19) . ?
O2 C14 1.3890(19) . ?
O1 C7 1.218(2) . ?
N1 C5 1.333(2) . ?
N1 C1 1.333(2) . ?
C5 C4 1.398(2) . ?
C5 C6 1.510(2) . ?
C10 C11 1.401(2) . ?
C10 C9 1.379(2) . ?
C4 C7 1.510(2) . ?
C4 C3 1.395(2) . ?
C11 C19 1.447(2) . ?
C11 C12 1.393(2) . ?
C19 C14 1.394(2) . ?
C19 C18 1.397(2) . ?
C14 C15 1.387(2) . ?
C7 C8 1.490(2) . ?
C9 H9 0.9500 . ?
C9 C8 1.401(2) . ?
C3 H3 0.9500 . ?
C3 C2 1.383(2) . ?
C8 C13 1.406(2) . ?
C2 H2 0.9500 . ?
C2 C1 1.386(2) . ?
C16 H16 0.9500 . ?
C16 C17 1.402(2) . ?
C16 C15 1.387(2) . ?
C17 H17 0.9500 . ?
C17 C18 1.387(2) . ?
C1 H1 0.9500 . ?
C18 H18 0.9500 . ?
C12 H12 0.9500 . ?
C12 C13 1.389(2) . ?
C13 H13 0.9500 . ?
C15 H15 0.9500 . ?

loop_
_geom_torsion_atom_site_label_1
_geom_torsion_atom_site_label_2
_geom_torsion_atom_site_label_3
_geom_torsion_atom_site_label_4
_geom_torsion
_geom_torsion_site_symmetry_1
_geom_torsion_site_symmetry_2
_geom_torsion_site_symmetry_3
_geom_torsion_site_symmetry_4
_geom_torsion_publ_flag
O2 C10 C11 C19 -0.75(17) . . . . ?
O2 C10 C11 C12 179.67(13) . . . . ?
O2 C10 C9 C8 179.50(14) . . . . ?
O2 C14 C15 C16 -178.76(14) . . . . ?
O1 C7 C8 C9 0.2(2) . . . . ?
O1 C7 C8 C13 -178.67(15) . . . . ?
N1 C5 C4 C7 -171.41(14) . . . . ?
N1 C5 C4 C3 3.6(2) . . . . ?
N1 C5 C6 F1 -154.67(14) . . . . ?
N1 C5 C6 F3 85.01(17) . . . . ?
N1 C5 C6 F2 -34.36(19) . . . . ?
C5 N1 C1 C2 -2.2(2) . . . . ?
C5 C4 C7 O1 64.3(2) . . . . ?
C5 C4 C7 C8 -117.35(17) . . . . ?
C5 C4 C3 C2 -3.0(2) . . . . ?
C10 O2 C14 C19 -0.12(16) . . . . ?
C10 O2 C14 C15 -179.82(15) . . . . ?
C10 C11 C19 C14 0.63(16) . . . . ?
C10 C11 C19 C18 -178.43(16) . . . . ?
C10 C11 C12 C13 1.0(2) . . . . ?
C10 C9 C8 C7 -178.14(13) . . . . ?
C10 C9 C8 C13 0.7(2) . . . . ?
C4 C5 C6 F1 25.7(2) . . . . ?
C4 C5 C6 F3 -94.61(17) . . . . ?
C4 C5 C6 F2 146.02(15) . . . . ?
C4 C7 C8 C9 -178.17(14) . . . . ?
C4 C7 C8 C13 3.0(2) . . . . ?
C4 C3 C2 C1 0.2(2) . . . . ?
C11 C10 C9 C8 -0.8(2) . . . . ?
C11 C19 C14 O2 -0.33(17) . . . . ?
C11 C19 C14 C15 179.37(14) . . . . ?
C11 C19 C18 C17 179.19(16) . . . . ?
C11 C12 C13 C8 -1.1(2) . . . . ?
C19 C11 C12 C13 -178.40(16) . . . . ?
C19 C14 C15 C16 1.6(2) . . . . ?
C14 O2 C10 C11 0.55(16) . . . . ?
C14 O2 C10 C9 -179.70(14) . . . . ?
C14 C19 C18 C17 0.2(2) . . . . ?
C7 C4 C3 C2 172.11(14) . . . . ?
C7 C8 C13 C12 179.00(14) . . . . ?
C9 C10 C11 C19 179.49(14) . . . . ?
C9 C10 C11 C12 -0.1(2) . . . . ?
C9 C8 C13 C12 0.2(2) . . . . ?
C3 C4 C7 O1 -110.54(18) . . . . ?
C3 C4 C7 C8 67.84(19) . . . . ?
C3 C2 C1 N1 2.6(3) . . . . ?
C6 C5 C4 C7 8.2(2) . . . . ?
C6 C5 C4 C3 -176.86(14) . . . . ?
C16 C17 C18 C19 0.6(2) . . . . ?
C17 C16 C15 C14 -0.7(2) . . . . ?
C1 N1 C5 C4 -1.0(2) . . . . ?
C1 N1 C5 C6 179.41(14) . . . . ?
C18 C19 C14 O2 178.91(13) . . . . ?
C18 C19 C14 C15 -1.4(2) . . . . ?
C12 C11 C19 C14 -179.89(17) . . . . ?
C12 C11 C19 C18 1.0(3) . . . . ?
C15 C16 C17 C18 -0.4(2) . . . . ?

loop_
_exptl_oxdiff_crystal_face_indexfrac_h
_exptl_oxdiff_crystal_face_indexfrac_k
_exptl_oxdiff_crystal_face_indexfrac_l
_exptl_oxdiff_crystal_face_x
_exptl_oxdiff_crystal_face_y
_exptl_oxdiff_crystal_face_z
-3.8900 0.9002 3.9924 0.4761 -0.8737 0.0996
3.9011 -0.7739 -4.0030 -0.4772 0.8754 -0.0779
-1.1595 5.6502 -4.2027 -0.4884 -0.4245 0.7624
0.6397 -6.0946 2.5883 0.2958 0.2605 -0.9191
-1.9696 1.4018 -6.3968 -0.7571 -0.6487 -0.0770
1.9693 -1.5236 6.4069 0.7581 0.6497 0.0565
